data_4319711
loop_
_publ_author_name
'Xiaoyuan Chen'
'Frank J. Femia'
'John W. Babich'
'Jon A. Zubieta'

_publ_section_title
;
 Rhenium(I) Carbonyl Complexes of 2,4,6-Tris(2-pyridyl)-1,3,5-triazine
 (TPT). Rhenium(I)-Promoted Methoxylation of the Triazine Ring Carbon Atom
 in Dinuclear Rhenium Complexes
;
_journal_name_full 'Inorganic Chemistry'
_journal_page_first 2769
_journal_page_last 2777
_journal_paper_doi 10.1021/ic000446g
_journal_volume 40
_journal_year 2001
_chemical_formula_sum 'C30 H24 Br2 N6 O9 Re2'
_chemical_formula_weight 1128.77
_chemical_name_systematic
; 
 ? 
;
_space_group_IT_number 2
_symmetry_cell_setting triclinic
_symmetry_space_group_name_Hall '-P 1'
_symmetry_space_group_name_H-M 'P -1'
_atom_sites_solution_hydrogens geom
_atom_sites_solution_primary direct
_atom_sites_solution_secondary difmap
_audit_creation_method SHELXL-97
_cell_angle_alpha 80.599(7)
_cell_angle_beta 76.271(8)
_cell_angle_gamma 67.158(8)
_cell_formula_units_Z 2
_cell_length_a 11.586(5)
_cell_length_b 12.144(5)
_cell_length_c 13.364(6)
_cell_measurement_temperature 92(2)
_cell_volume 1678.0(13)
_computing_structure_refinement 'SHELXL-97 (Sheldrick, 1997)'
_computing_structure_solution 'SHELXS-97 (Sheldrick, 1990)'
_diffrn_ambient_temperature 92(2)
_diffrn_measured_fraction_theta_full 0.923
_diffrn_measured_fraction_theta_max 0.923
_diffrn_radiation_monochromator graphite
_diffrn_radiation_source 'fine-focus sealed tube'
_diffrn_radiation_type MoK\a
_diffrn_radiation_wavelength 0.71073
_diffrn_reflns_av_R_equivalents 0.0456
_diffrn_reflns_av_sigmaI/netI 0.0794
_diffrn_reflns_limit_h_max 15
_diffrn_reflns_limit_h_min -8
_diffrn_reflns_limit_k_max 15
_diffrn_reflns_limit_k_min -14
_diffrn_reflns_limit_l_max 17
_diffrn_reflns_limit_l_min -17
_diffrn_reflns_number 11305
_diffrn_reflns_theta_full 28.34
_diffrn_reflns_theta_max 28.34
_diffrn_reflns_theta_min 1.57
_exptl_absorpt_coefficient_mu 9.651
_exptl_crystal_colour red
_exptl_crystal_density_diffrn 2.266
_exptl_crystal_density_method 'not measured'
_exptl_crystal_description block
_exptl_crystal_F_000 1076
_exptl_crystal_size_max 0.2
_exptl_crystal_size_mid 0.2
_exptl_crystal_size_min 0.2
_refine_diff_density_max 2.508
_refine_diff_density_min -4.321
_refine_diff_density_rms 0.464
_refine_ls_extinction_method none
_refine_ls_goodness_of_fit_ref 1.067
_refine_ls_hydrogen_treatment mixed
_refine_ls_matrix_type full
_refine_ls_number_parameters 442
_refine_ls_number_reflns 7735
_refine_ls_number_restraints 0
_refine_ls_restrained_S_all 1.067
_refine_ls_R_factor_all 0.0882
_refine_ls_R_factor_gt 0.0587
_refine_ls_shift/su_max 1.655
_refine_ls_shift/su_mean 0.004
_refine_ls_structure_factor_coef Fsqd
_refine_ls_weighting_details 'calc w=1/[\s^2^(Fo^2^)+(0.0998P)^2^+0.0000P] where P=(Fo^2^+2Fc^2^)/3'
_refine_ls_weighting_scheme calc
_refine_ls_wR_factor_gt 0.1489
_refine_ls_wR_factor_ref 0.1704
_reflns_number_gt 5637
_reflns_number_total 7735
_reflns_threshold_expression >2sigma(I)
_cod_data_source_file ic000446g_4.cif
_cod_data_source_block (mu-TPT)[ReBr(CO)3]2.2C3H6O_(4)
_cod_original_cell_volume 1678.0(12)
_cod_database_code 4319711

loop_
_symmetry_equiv_pos_as_xyz
'x, y, z'
'-x, -y, -z'

loop_
_atom_site_label
_atom_site_type_symbol
_atom_site_fract_x
_atom_site_fract_y
_atom_site_fract_z
_atom_site_U_iso_or_equiv
_atom_site_adp_type
_atom_site_occupancy
_atom_site_symmetry_multiplicity
_atom_site_calc_flag
_atom_site_refinement_flags
_atom_site_disorder_assembly
_atom_site_disorder_group
Re1 Re 0.66621(4) 0.13603(4) 0.56236(3) 0.01371(14) Uani 1 1 d . . .
Re2 Re 0.42134(5) -0.19150(4) 0.91173(3) 0.01503(14) Uani 1 1 d . . .
Br1 Br 0.64838(13) 0.26014(11) 0.71158(9) 0.0216(3) Uani 1 1 d . . .
Br2 Br 0.27352(15) -0.18624(14) 0.79252(11) 0.0351(3) Uani 1 1 d . . .
O1S O 0.1118(12) 0.4892(14) 0.8409(9) 0.064(4) Uani 1 1 d . . .
O1 O 0.6687(10) -0.0162(9) 0.4044(7) 0.032(2) Uani 1 1 d . . .
O2 O 0.9203(9) -0.0493(8) 0.6127(7) 0.028(2) Uani 1 1 d . . .
O2S O -0.0187(12) 0.3954(12) 0.5890(9) 0.057(3) Uani 1 1 d . . .
O3 O 0.8275(9) 0.2620(8) 0.4074(6) 0.026(2) Uani 1 1 d . . .
O4 O 0.5970(15) -0.1935(12) 1.0530(8) 0.047(3) Uani 1 1 d . . .
O4A O 0.5283(8) -0.1442(7) 1.0311(6) 0.0034(14) Uani 1 1 d . . .
O5 O 0.6350(9) -0.3930(7) 0.7890(7) 0.025(2) Uani 1 1 d . . .
O6 O 0.3663(10) -0.3953(8) 1.0607(7) 0.036(2) Uani 1 1 d . . .
N1 N 0.5206(9) 0.0829(8) 0.6773(6) 0.0127(19) Uani 1 1 d . . .
N2 N 0.3060(10) 0.1708(9) 0.7671(7) 0.017(2) Uani 1 1 d . . .
N3 N 0.4370(9) -0.0309(8) 0.8128(6) 0.0143(19) Uani 1 1 d . . .
N4 N 0.4857(10) 0.2737(9) 0.5399(7) 0.016(2) Uani 1 1 d . . .
N5 N 0.2576(10) -0.0401(9) 0.9784(7) 0.020(2) Uani 1 1 d . . .
N6 N 0.7284(11) -0.1519(10) 0.7976(8) 0.029(3) Uani 1 1 d . . .
C1 C 0.4026(11) 0.1726(9) 0.6904(8) 0.010(2) Uani 1 1 d . . .
C1S C 0.1798(17) 0.4768(17) 0.9950(11) 0.049(4) Uani 1 1 d . . .
H1S1 H 0.0961 0.4766 1.0260 0.073 Uiso 1 1 calc R . .
H1S2 H 0.1898 0.5445 1.0150 0.073 Uiso 1 1 calc R . .
H1S3 H 0.2428 0.4042 1.0180 0.073 Uiso 1 1 calc R . .
C2 C 0.3293(12) 0.0659(10) 0.8289(9) 0.018(2) Uani 1 1 d . . .
C2S C 0.1965(15) 0.4844(13) 0.8793(12) 0.040(4) Uani 1 1 d . . .
C3 C 0.5322(10) -0.0197(10) 0.7384(8) 0.014(2) Uani 1 1 d . . .
C3S C 0.3227(15) 0.4841(13) 0.8165(10) 0.035(3) Uani 1 1 d . . .
H3S1 H 0.3218 0.4880 0.7444 0.052 Uiso 1 1 calc R . .
H3S2 H 0.3895 0.4119 0.8350 0.052 Uiso 1 1 calc R . .
H3S3 H 0.3376 0.5522 0.8301 0.052 Uiso 1 1 calc R . .
C4 C 0.3815(12) 0.2768(10) 0.6140(8) 0.016(2) Uani 1 1 d . . .
C4S C -0.0865(18) 0.3564(16) 0.7654(12) 0.050(4) Uani 1 1 d . . .
H4S1 H -0.1069 0.4410 0.7649 0.075 Uiso 1 1 calc R . .
H4S2 H -0.0252 0.3139 0.8089 0.075 Uiso 1 1 calc R . .
H4S3 H -0.1625 0.3386 0.7914 0.075 Uiso 1 1 calc R . .
C5 C 0.2634(13) 0.3686(11) 0.6165(9) 0.022(3) Uani 1 1 d . . .
H5 H 0.1949 0.3682 0.6694 0.026 Uiso 1 1 calc R . .
C5S C -0.0334(16) 0.3199(18) 0.6614(15) 0.050(5) Uani 1 1 d . . .
C6 C 0.2494(12) 0.4604(11) 0.5395(10) 0.023(3) Uani 1 1 d . . .
H6 H 0.1722 0.5246 0.5406 0.028 Uiso 1 1 calc R . .
C6S C 0.0092(16) 0.1905(15) 0.6346(15) 0.052(5) Uani 1 1 d . . .
H6S1 H 0.0416 0.1859 0.5617 0.078 Uiso 1 1 calc R . .
H6S2 H -0.0623 0.1648 0.6536 0.078 Uiso 1 1 calc R . .
H6S3 H 0.0748 0.1395 0.6717 0.078 Uiso 1 1 calc R . .
C7 C 0.3528(14) 0.4552(12) 0.4603(10) 0.027(3) Uani 1 1 d . . .
H7 H 0.3444 0.5136 0.4052 0.033 Uiso 1 1 calc R . .
C8 C 0.4675(12) 0.3631(11) 0.4642(9) 0.020(3) Uani 1 1 d . . .
H8 H 0.5366 0.3624 0.4116 0.024 Uiso 1 1 calc R . .
C9 C 0.2301(12) 0.0642(10) 0.9214(8) 0.017(2) Uani 1 1 d . . .
C10 C 0.1236(12) 0.1629(11) 0.9508(9) 0.020(3) Uani 1 1 d . . .
H10 H 0.1088 0.2358 0.9112 0.024 Uiso 1 1 calc R . .
C11 C 0.0395(14) 0.1517(12) 1.0399(10) 0.029(3) Uani 1 1 d . . .
H11 H -0.0356 0.2159 1.0596 0.035 Uiso 1 1 calc R . .
C12 C 0.0671(14) 0.0454(12) 1.0992(9) 0.027(3) Uani 1 1 d . . .
H12 H 0.0115 0.0369 1.1601 0.032 Uiso 1 1 calc R . .
C13 C 0.1804(12) -0.0512(11) 1.0674(9) 0.020(3) Uani 1 1 d . . .
H13 H 0.2013 -0.1229 1.1088 0.024 Uiso 1 1 calc R . .
C14 C 0.6587(11) -0.1254(10) 0.7232(9) 0.015(2) Uani 1 1 d . . .
C15 C 0.6877(12) -0.1767(11) 0.6347(9) 0.020(2) Uani 1 1 d . . .
H15 H 0.6348 -0.1506 0.5863 0.024 Uiso 1 1 calc R . .
C16 C 0.8011(15) -0.2703(14) 0.6217(11) 0.038(4) Uani 1 1 d . . .
H16 H 0.8265 -0.3108 0.5621 0.045 Uiso 1 1 calc R . .
C17 C 0.8797(13) -0.3076(11) 0.6922(11) 0.031(3) Uani 1 1 d . . .
H17 H 0.9567 -0.3721 0.6805 0.037 Uiso 1 1 calc R . .
C18 C 0.8439(14) -0.2492(11) 0.7801(11) 0.030(3) Uani 1 1 d . . .
H18 H 0.8966 -0.2743 0.8285 0.036 Uiso 1 1 calc R . .
C19 C 0.6642(13) 0.0388(11) 0.4547(11) 0.028(3) Uani 1 1 d . . .
C20 C 0.8215(12) 0.0186(10) 0.5955(8) 0.016(2) Uani 1 1 d . . .
C21 C 0.7682(10) 0.2138(10) 0.4642(8) 0.011(2) Uani 1 1 d . . .
C23 C 0.5598(13) -0.3158(11) 0.8361(10) 0.025(3) Uani 1 1 d . . .
C24 C 0.3851(13) -0.3166(11) 1.0041(9) 0.020(3) Uani 1 1 d . . .
C22 C 0.5321(16) -0.1933(14) 0.9979(13) 0.034(4) Uani 1 1 d . . .

loop_
_atom_site_aniso_label
_atom_site_aniso_U_11
_atom_site_aniso_U_22
_atom_site_aniso_U_33
_atom_site_aniso_U_23
_atom_site_aniso_U_13
_atom_site_aniso_U_12
Re1 0.0170(3) 0.0148(2) 0.0102(2) -0.00118(16) -0.00055(17) -0.0079(2)
Re2 0.0203(3) 0.0141(2) 0.0111(2) -0.00086(17) 0.00040(18) -0.0086(2)
Br1 0.0278(7) 0.0211(6) 0.0178(6) -0.0032(4) -0.0047(5) -0.0101(6)
Br2 0.0355(8) 0.0405(8) 0.0291(7) -0.0037(6) -0.0018(6) -0.0159(7)
O1S 0.046(8) 0.124(12) 0.036(6) -0.014(7) -0.018(6) -0.038(8)
O1 0.035(6) 0.042(6) 0.025(5) 0.006(4) -0.014(4) -0.021(5)
O2 0.025(5) 0.027(5) 0.028(5) -0.001(4) 0.000(4) -0.009(5)
O2S 0.053(8) 0.066(9) 0.044(7) 0.001(6) -0.006(6) -0.017(7)
O3 0.026(5) 0.029(5) 0.019(4) 0.004(4) -0.002(4) -0.010(4)
O4 0.078(10) 0.044(7) 0.030(6) -0.004(5) -0.010(6) -0.036(8)
O4A 0.009(4) 0.003(4) 0.000(3) 0.005(3) -0.003(3) -0.006(4)
O5 0.025(5) 0.014(4) 0.027(5) -0.001(4) 0.005(4) -0.004(4)
O6 0.047(7) 0.031(5) 0.026(5) 0.005(4) 0.005(5) -0.021(5)
N1 0.019(5) 0.014(5) 0.006(4) 0.001(3) -0.003(4) -0.008(4)
N2 0.019(5) 0.022(5) 0.014(5) -0.003(4) -0.001(4) -0.010(5)
N3 0.020(5) 0.017(5) 0.006(4) -0.002(3) -0.002(4) -0.007(4)
N4 0.022(5) 0.022(5) 0.012(4) 0.002(4) -0.005(4) -0.017(5)
N5 0.020(6) 0.028(6) 0.022(5) -0.009(4) -0.001(4) -0.020(5)
N6 0.030(7) 0.024(6) 0.029(6) 0.004(5) -0.004(5) -0.008(5)
C1 0.016(6) 0.010(5) 0.012(5) -0.005(4) -0.005(4) -0.007(5)
C1S 0.047(11) 0.076(13) 0.033(8) -0.010(8) -0.008(7) -0.030(10)
C2 0.021(7) 0.019(6) 0.016(5) -0.002(4) -0.005(5) -0.009(5)
C2S 0.030(9) 0.029(8) 0.046(9) -0.014(7) -0.004(7) 0.008(7)
C3 0.006(5) 0.015(6) 0.019(5) -0.005(4) -0.005(4) -0.001(5)
C3S 0.055(10) 0.032(8) 0.028(7) 0.002(6) -0.018(7) -0.022(8)
C4 0.022(7) 0.017(6) 0.015(5) 0.000(4) -0.006(5) -0.013(5)
C4S 0.056(12) 0.051(11) 0.042(9) -0.010(8) -0.011(8) -0.016(10)
C5 0.036(8) 0.025(7) 0.011(5) 0.001(5) -0.005(5) -0.017(6)
C5S 0.023(8) 0.074(13) 0.063(11) -0.013(10) -0.018(8) -0.019(9)
C6 0.015(6) 0.014(6) 0.033(7) 0.001(5) -0.006(5) 0.001(5)
C6S 0.033(10) 0.044(10) 0.081(13) -0.023(9) 0.001(9) -0.015(8)
C7 0.039(8) 0.025(7) 0.019(6) 0.009(5) -0.013(6) -0.012(7)
C8 0.021(7) 0.027(6) 0.019(6) 0.002(5) -0.006(5) -0.016(6)
C9 0.024(7) 0.019(6) 0.015(5) -0.003(4) -0.003(5) -0.014(5)
C10 0.016(6) 0.024(6) 0.018(6) 0.003(5) 0.001(5) -0.009(6)
C11 0.030(8) 0.030(7) 0.023(6) -0.001(5) 0.006(6) -0.014(7)
C12 0.037(8) 0.031(7) 0.018(6) 0.002(5) 0.001(6) -0.024(7)
C13 0.023(7) 0.018(6) 0.021(6) 0.000(5) -0.004(5) -0.009(6)
C14 0.013(6) 0.008(5) 0.021(6) -0.007(4) 0.006(5) -0.004(5)
C15 0.020(7) 0.021(6) 0.019(6) -0.007(5) 0.003(5) -0.011(6)
C16 0.040(9) 0.052(10) 0.032(8) -0.021(7) 0.014(7) -0.034(8)
C17 0.018(7) 0.014(6) 0.051(9) -0.003(6) 0.007(6) -0.005(6)
C18 0.035(8) 0.011(6) 0.048(9) 0.002(6) -0.019(7) -0.008(6)
C19 0.029(8) 0.007(6) 0.034(7) -0.005(5) 0.017(6) -0.002(6)
C20 0.021(7) 0.013(5) 0.016(5) -0.003(4) 0.000(5) -0.007(5)
C21 0.006(5) 0.015(5) 0.011(5) -0.001(4) -0.001(4) -0.002(5)
C23 0.026(7) 0.026(7) 0.024(6) 0.015(5) -0.006(6) -0.016(6)
C24 0.025(7) 0.016(6) 0.016(6) -0.005(5) -0.002(5) -0.005(5)
C22 0.041(10) 0.019(8) 0.042(9) -0.003(7) -0.001(8) -0.013(8)

loop_
_atom_type_symbol
_atom_type_description
_atom_type_scat_dispersion_real
_atom_type_scat_dispersion_imag
_atom_type_scat_source
C C 0.0033 0.0016 'International Tables Vol C Tables 4.2.6.8 and 6.1.1.4'
H H 0.0000 0.0000 'International Tables Vol C Tables 4.2.6.8 and 6.1.1.4'
N N 0.0061 0.0033 'International Tables Vol C Tables 4.2.6.8 and 6.1.1.4'
O O 0.0106 0.0060 'International Tables Vol C Tables 4.2.6.8 and 6.1.1.4'
Br Br -0.2901 2.4595 'International Tables Vol C Tables 4.2.6.8 and 6.1.1.4'
Re Re -1.0185 7.2310 'International Tables Vol C Tables 4.2.6.8 and 6.1.1.4'

loop_
_geom_angle_atom_site_label_1
_geom_angle_atom_site_label_2
_geom_angle_atom_site_label_3
_geom_angle
_geom_angle_site_symmetry_1
_geom_angle_site_symmetry_3
_geom_angle_publ_flag
C20 Re1 C21 87.8(5) . . ?
C20 Re1 C19 92.6(5) . . ?
C21 Re1 C19 92.5(5) . . ?
C20 Re1 N4 174.5(4) . . ?
C21 Re1 N4 94.6(4) . . ?
C19 Re1 N4 92.2(5) . . ?
C20 Re1 N1 102.0(4) . . ?
C21 Re1 N1 168.8(4) . . ?
C19 Re1 N1 92.7(4) . . ?
N4 Re1 N1 75.2(3) . . ?
C20 Re1 Br1 90.0(3) . . ?
C21 Re1 Br1 92.4(3) . . ?
C19 Re1 Br1 174.5(4) . . ?
N4 Re1 Br1 85.0(2) . . ?
N1 Re1 Br1 82.1(2) . . ?
C24 Re2 C22 87.9(6) . . ?
C24 Re2 C23 87.1(5) . . ?
C22 Re2 C23 89.8(7) . . ?
C24 Re2 N5 97.9(5) . . ?
C22 Re2 N5 95.8(6) . . ?
C23 Re2 N5 172.7(4) . . ?
C24 Re2 N3 172.4(5) . . ?
C22 Re2 N3 94.7(5) . . ?
C23 Re2 N3 100.1(4) . . ?
N5 Re2 N3 74.7(4) . . ?
C24 Re2 O4A 93.9(4) . . ?
C22 Re2 O4A 13.8(5) . . ?
C23 Re2 O4A 102.5(4) . . ?
N5 Re2 O4A 82.7(3) . . ?
N3 Re2 O4A 87.1(3) . . ?
C24 Re2 Br2 93.3(4) . . ?
C22 Re2 Br2 178.8(4) . . ?
C23 Re2 Br2 90.0(4) . . ?
N5 Re2 Br2 84.3(2) . . ?
N3 Re2 Br2 84.2(2) . . ?
O4A Re2 Br2 165.9(2) . . ?
O4A O4 C22 41.9(11) . . ?
C22 O4A O4 89.8(18) . . ?
C22 O4A Re2 35.6(14) . . ?
O4 O4A Re2 125.3(11) . . ?
C3 N1 C1 116.6(9) . . ?
C3 N1 Re1 130.3(8) . . ?
C1 N1 Re1 113.0(6) . . ?
C1 N2 C2 114.5(10) . . ?
C3 N3 C2 117.6(9) . . ?
C3 N3 Re2 129.8(8) . . ?
C2 N3 Re2 112.5(7) . . ?
C8 N4 C4 116.2(11) . . ?
C8 N4 Re1 126.4(8) . . ?
C4 N4 Re1 117.1(7) . . ?
C13 N5 C9 119.8(11) . . ?
C13 N5 Re2 122.9(8) . . ?
C9 N5 Re2 117.0(8) . . ?
C14 N6 C18 114.5(11) . . ?
N2 C1 N1 124.2(10) . . ?
N2 C1 C4 118.1(10) . . ?
N1 C1 C4 117.6(10) . . ?
N3 C2 N2 124.2(11) . . ?
N3 C2 C9 119.4(10) . . ?
N2 C2 C9 116.3(11) . . ?
O1S C2S C3S 122.5(15) . . ?
O1S C2S C1S 119.9(15) . . ?
C3S C2S C1S 117.6(14) . . ?
N3 C3 N1 122.1(10) . . ?
N3 C3 C14 118.8(9) . . ?
N1 C3 C14 119.1(10) . . ?
N4 C4 C5 123.3(10) . . ?
N4 C4 C1 114.5(11) . . ?
C5 C4 C1 122.1(10) . . ?
C6 C5 C4 118.8(12) . . ?
O2S C5S C4S 119.8(17) . . ?
O2S C5S C6S 117.2(17) . . ?
C4S C5S C6S 123.0(17) . . ?
C5 C6 C7 118.6(12) . . ?
C8 C7 C6 119.3(11) . . ?
N4 C8 C7 123.7(12) . . ?
N5 C9 C10 122.4(11) . . ?
N5 C9 C2 113.7(11) . . ?
C10 C9 C2 123.7(10) . . ?
C11 C10 C9 118.7(11) . . ?
C12 C11 C10 119.3(13) . . ?
C11 C12 C13 119.5(12) . . ?
N5 C13 C12 120.1(11) . . ?
C15 C14 N6 128.7(12) . . ?
C15 C14 C3 114.7(11) . . ?
N6 C14 C3 116.6(10) . . ?
C14 C15 C16 114.2(12) . . ?
C15 C16 C17 122.9(13) . . ?
C18 C17 C16 119.3(13) . . ?
C17 C18 N6 120.4(13) . . ?
O1 C19 Re1 174.7(14) . . ?
O2 C20 Re1 176.2(10) . . ?
O3 C21 Re1 178.4(10) . . ?
O5 C23 Re2 174.3(11) . . ?
O6 C24 Re2 178.2(12) . . ?
O4A C22 O4 48.2(14) . . ?
O4A C22 Re2 130.7(18) . . ?
O4 C22 Re2 178.1(16) . . ?

loop_
_geom_bond_atom_site_label_1
_geom_bond_atom_site_label_2
_geom_bond_distance
_geom_bond_site_symmetry_2
_geom_bond_publ_flag
Re1 C20 1.909(12) . ?
Re1 C21 1.933(10) . ?
Re1 C19 2.015(15) . ?
Re1 N4 2.163(10) . ?
Re1 N1 2.217(9) . ?
Re1 Br1 2.6145(15) . ?
Re2 C24 1.910(12) . ?
Re2 C22 1.910(18) . ?
Re2 C23 1.930(15) . ?
Re2 N5 2.191(11) . ?
Re2 N3 2.214(9) . ?
Re2 O4A 2.491(9) . ?
Re2 Br2 2.5792(17) . ?
O1S C2S 1.190(18) . ?
O1 C19 1.001(15) . ?
O2 C20 1.172(15) . ?
O2S C5S 1.25(2) . ?
O3 C21 1.144(13) . ?
O4 O4A 0.872(15) . ?
O4 C22 1.17(2) . ?
O4A C22 0.781(16) . ?
O5 C23 1.154(16) . ?
O6 C24 1.174(14) . ?
N1 C3 1.351(13) . ?
N1 C1 1.371(15) . ?
N2 C1 1.331(14) . ?
N2 C2 1.368(14) . ?
N3 C3 1.334(14) . ?
N3 C2 1.342(16) . ?
N4 C8 1.346(14) . ?
N4 C4 1.360(15) . ?
N5 C13 1.330(15) . ?
N5 C9 1.331(15) . ?
N6 C14 1.348(16) . ?
N6 C18 1.399(18) . ?
C1 C4 1.470(14) . ?
C1S C2S 1.50(2) . ?
C2 C9 1.478(16) . ?
C2S C3S 1.50(2) . ?
C3 C14 1.523(16) . ?
C4 C5 1.386(18) . ?
C4S C5S 1.45(2) . ?
C5 C6 1.375(16) . ?
C5S C6S 1.53(2) . ?
C6 C7 1.386(19) . ?
C7 C8 1.371(19) . ?
C9 C10 1.375(17) . ?
C10 C11 1.372(16) . ?
C11 C12 1.365(17) . ?
C12 C13 1.408(19) . ?
C14 C15 1.338(15) . ?
C15 C16 1.36(2) . ?
C16 C17 1.37(2) . ?
C17 C18 1.37(2) . ?

loop_
_geom_torsion_atom_site_label_1
_geom_torsion_atom_site_label_2
_geom_torsion_atom_site_label_3
_geom_torsion_atom_site_label_4
_geom_torsion
_geom_torsion_site_symmetry_1
_geom_torsion_site_symmetry_2
_geom_torsion_site_symmetry_3
_geom_torsion_site_symmetry_4
_geom_torsion_publ_flag
C22 O4 O4A Re2 1.5(12) . . . . ?
C24 Re2 O4A C22 64(2) . . . . ?
C23 Re2 O4A C22 -24(2) . . . . ?
N5 Re2 O4A C22 162(2) . . . . ?
N3 Re2 O4A C22 -123(2) . . . . ?
Br2 Re2 O4A C22 -175.3(19) . . . . ?
C24 Re2 O4A O4 61.8(13) . . . . ?
C22 Re2 O4A O4 -3(2) . . . . ?
C23 Re2 O4A O4 -26.1(13) . . . . ?
N5 Re2 O4A O4 159.2(13) . . . . ?
N3 Re2 O4A O4 -125.8(13) . . . . ?
Br2 Re2 O4A O4 -177.9(9) . . . . ?
C20 Re1 N1 C3 -14.6(10) . . . . ?
C21 Re1 N1 C3 -164.2(17) . . . . ?
C19 Re1 N1 C3 78.6(10) . . . . ?
N4 Re1 N1 C3 170.2(9) . . . . ?
Br1 Re1 N1 C3 -102.9(9) . . . . ?
C20 Re1 N1 C1 161.6(7) . . . . ?
C21 Re1 N1 C1 12(2) . . . . ?
C19 Re1 N1 C1 -105.2(7) . . . . ?
N4 Re1 N1 C1 -13.6(6) . . . . ?
Br1 Re1 N1 C1 73.3(6) . . . . ?
C24 Re2 N3 C3 -175(3) . . . . ?
C22 Re2 N3 C3 75.6(10) . . . . ?
C23 Re2 N3 C3 -15.1(10) . . . . ?
N5 Re2 N3 C3 170.3(10) . . . . ?
O4A Re2 N3 C3 87.1(9) . . . . ?
Br2 Re2 N3 C3 -104.1(9) . . . . ?
C24 Re2 N3 C2 0(3) . . . . ?
C22 Re2 N3 C2 -108.7(9) . . . . ?
C23 Re2 N3 C2 160.6(8) . . . . ?
N5 Re2 N3 C2 -14.0(7) . . . . ?
O4A Re2 N3 C2 -97.2(7) . . . . ?
Br2 Re2 N3 C2 71.6(7) . . . . ?
C20 Re1 N4 C8 128(4) . . . . ?
C21 Re1 N4 C8 11.8(9) . . . . ?
C19 Re1 N4 C8 -80.9(9) . . . . ?
N1 Re1 N4 C8 -173.1(9) . . . . ?
Br1 Re1 N4 C8 103.8(9) . . . . ?
C20 Re1 N4 C4 -46(4) . . . . ?
C21 Re1 N4 C4 -162.2(8) . . . . ?
C19 Re1 N4 C4 105.1(8) . . . . ?
N1 Re1 N4 C4 12.9(7) . . . . ?
Br1 Re1 N4 C4 -70.2(7) . . . . ?
C24 Re2 N5 C13 9.4(9) . . . . ?
C22 Re2 N5 C13 -79.3(9) . . . . ?
C23 Re2 N5 C13 141(3) . . . . ?
N3 Re2 N5 C13 -172.6(9) . . . . ?
O4A Re2 N5 C13 -83.6(9) . . . . ?
Br2 Re2 N5 C13 101.9(8) . . . . ?
C24 Re2 N5 C9 -164.8(8) . . . . ?
C22 Re2 N5 C9 106.5(9) . . . . ?
C23 Re2 N5 C9 -33(4) . . . . ?
N3 Re2 N5 C9 13.3(8) . . . . ?
O4A Re2 N5 C9 102.2(8) . . . . ?
Br2 Re2 N5 C9 -72.3(8) . . . . ?
C2 N2 C1 N1 -5.4(14) . . . . ?
C2 N2 C1 C4 173.8(9) . . . . ?
C3 N1 C1 N2 9.3(14) . . . . ?
Re1 N1 C1 N2 -167.5(8) . . . . ?
C3 N1 C1 C4 -170.0(9) . . . . ?
Re1 N1 C1 C4 13.3(11) . . . . ?
C3 N3 C2 N2 7.3(16) . . . . ?
Re2 N3 C2 N2 -169.0(8) . . . . ?
C3 N3 C2 C9 -169.6(10) . . . . ?
Re2 N3 C2 C9 14.2(12) . . . . ?
C1 N2 C2 N3 -3.1(15) . . . . ?
C1 N2 C2 C9 173.8(9) . . . . ?
C2 N3 C3 N1 -3.0(15) . . . . ?
Re2 N3 C3 N1 172.5(7) . . . . ?
C2 N3 C3 C14 175.9(9) . . . . ?
Re2 N3 C3 C14 -8.6(14) . . . . ?
C1 N1 C3 N3 -4.7(14) . . . . ?
Re1 N1 C3 N3 171.4(7) . . . . ?
C1 N1 C3 C14 176.4(9) . . . . ?
Re1 N1 C3 C14 -7.5(14) . . . . ?
C8 N4 C4 C5 -3.1(16) . . . . ?
Re1 N4 C4 C5 171.5(8) . . . . ?
C8 N4 C4 C1 175.2(9) . . . . ?
Re1 N4 C4 C1 -10.1(12) . . . . ?
N2 C1 C4 N4 178.1(9) . . . . ?
N1 C1 C4 N4 -2.6(13) . . . . ?
N2 C1 C4 C5 -3.5(15) . . . . ?
N1 C1 C4 C5 175.8(10) . . . . ?
N4 C4 C5 C6 1.3(17) . . . . ?
C1 C4 C5 C6 -176.9(10) . . . . ?
C4 C5 C6 C7 2.3(17) . . . . ?
C5 C6 C7 C8 -3.9(19) . . . . ?
C4 N4 C8 C7 1.4(16) . . . . ?
Re1 N4 C8 C7 -172.6(9) . . . . ?
C6 C7 C8 N4 2.0(19) . . . . ?
C13 N5 C9 C10 0.0(16) . . . . ?
Re2 N5 C9 C10 174.3(9) . . . . ?
C13 N5 C9 C2 175.5(9) . . . . ?
Re2 N5 C9 C2 -10.2(12) . . . . ?
N3 C2 C9 N5 -3.1(14) . . . . ?
N2 C2 C9 N5 179.8(9) . . . . ?
N3 C2 C9 C10 172.4(11) . . . . ?
N2 C2 C9 C10 -4.7(16) . . . . ?
N5 C9 C10 C11 -3.1(18) . . . . ?
C2 C9 C10 C11 -178.2(11) . . . . ?
C9 C10 C11 C12 3.4(19) . . . . ?
C10 C11 C12 C13 -0.8(19) . . . . ?
C9 N5 C13 C12 2.8(16) . . . . ?
Re2 N5 C13 C12 -171.2(8) . . . . ?
C11 C12 C13 N5 -2.4(18) . . . . ?
C18 N6 C14 C15 -2.6(17) . . . . ?
C18 N6 C14 C3 -179.7(10) . . . . ?
N3 C3 C14 C15 112.4(11) . . . . ?
N1 C3 C14 C15 -68.7(13) . . . . ?
N3 C3 C14 N6 -70.1(13) . . . . ?
N1 C3 C14 N6 108.9(12) . . . . ?
N6 C14 C15 C16 2.4(18) . . . . ?
C3 C14 C15 C16 179.5(10) . . . . ?
C14 C15 C16 C17 -0.9(18) . . . . ?
C15 C16 C17 C18 0(2) . . . . ?
C16 C17 C18 N6 -0.3(19) . . . . ?
C14 N6 C18 C17 1.4(17) . . . . ?
C20 Re1 C19 O1 21(14) . . . . ?
C21 Re1 C19 O1 108(14) . . . . ?
N4 Re1 C19 O1 -157(14) . . . . ?
N1 Re1 C19 O1 -82(14) . . . . ?
Br1 Re1 C19 O1 -97(14) . . . . ?
C21 Re1 C20 O2 12(15) . . . . ?
C19 Re1 C20 O2 104(15) . . . . ?
N4 Re1 C20 O2 -104(15) . . . . ?
N1 Re1 C20 O2 -162(15) . . . . ?
Br1 Re1 C20 O2 -81(15) . . . . ?
C20 Re1 C21 O3 -114(36) . . . . ?
C19 Re1 C21 O3 153(35) . . . . ?
N4 Re1 C21 O3 61(36) . . . . ?
N1 Re1 C21 O3 36(37) . . . . ?
Br1 Re1 C21 O3 -25(36) . . . . ?
C24 Re2 C23 O5 65(10) . . . . ?
C22 Re2 C23 O5 153(10) . . . . ?
N5 Re2 C23 O5 -68(11) . . . . ?
N3 Re2 C23 O5 -113(10) . . . . ?
O4A Re2 C23 O5 158(10) . . . . ?
Br2 Re2 C23 O5 -28(10) . . . . ?
C22 Re2 C24 O6 -53(32) . . . . ?
C23 Re2 C24 O6 37(32) . . . . ?
N5 Re2 C24 O6 -148(32) . . . . ?
N3 Re2 C24 O6 -163(30) . . . . ?
O4A Re2 C24 O6 -65(32) . . . . ?
Br2 Re2 C24 O6 127(32) . . . . ?
Re2 O4A C22 O4 -177.9(17) . . . . ?
O4 O4A C22 Re2 177.9(17) . . . . ?
O4A O4 C22 Re2 -56(43) . . . . ?
C24 Re2 C22 O4A -116(2) . . . . ?
C23 Re2 C22 O4A 157(2) . . . . ?
N5 Re2 C22 O4A -18(2) . . . . ?
N3 Re2 C22 O4A 57(2) . . . . ?
Br2 Re2 C22 O4A 74(28) . . . . ?
C24 Re2 C22 O4 -61(43) . . . . ?
C23 Re2 C22 O4 -148(43) . . . . ?
N5 Re2 C22 O4 37(43) . . . . ?
N3 Re2 C22 O4 112(43) . . . . ?
O4A Re2 C22 O4 55(42) . . . . ?
Br2 Re2 C22 O4 129(34) . . . . ?
